data_4504600
loop_
_publ_author_name
'Adams, Christopher J.'
'Angeloni, Alessandro'
'Orpen, A. Guy'
'Podesta, Thomas J.'
'Shore, Benjamin'

_publ_section_title
;
 Crystal Synthesis of Organic&#x2212;Inorganic Hybrid Salts Based on
 Tetrachloroplatinate and -palladate Salts of Organic Cations:&#x2009;
 Formation of Linear, Two-, and Three-Dimensional
 NH&#x00B7;&#x00B7;&#x00B7;Cl Hydrogen Bond Networks
;
_journal_issue 2
_journal_name_full 'Crystal Growth &amp; Design'
_journal_page_first 411
_journal_paper_doi 10.1021/cg050362o
_journal_volume 6
_journal_year 2006
_chemical_formula_sum 'C12 H10 Cl4 N2 O4 Pt'
_chemical_formula_weight 583.11
_chemical_name_systematic
; 
 ? 
;
_space_group_IT_number 2
_symmetry_cell_setting triclinic
_symmetry_space_group_name_Hall '-P 1'
_symmetry_space_group_name_H-M 'P -1'
_atom_sites_solution_hydrogens geom
_atom_sites_solution_primary direct
_atom_sites_solution_secondary difmap
_audit_creation_method SHELXL-97
_cell_angle_alpha 90.43(3)
_cell_angle_beta 114.88(3)
_cell_angle_gamma 92.75(3)
_cell_formula_units_Z 1
_cell_length_a 7.1544(14)
_cell_length_b 7.5492(15)
_cell_length_c 8.2906(17)
_cell_measurement_reflns_used 3862
_cell_measurement_temperature 100(2)
_cell_measurement_theta_max 27.4515
_cell_measurement_theta_min 2.7025
_cell_volume 405.56(17)
_computing_cell_refinement 'Bruker SMART'
_computing_data_collection 'Bruker SMART'
_computing_data_reduction 'Bruker SAINT'
_computing_molecular_graphics 'Bruker SHELXTL'
_computing_publication_material 'Bruker SHELXTL'
_computing_structure_refinement 'Bruker SHELXTL'
_computing_structure_solution 'Bruker SHELXTL'
_diffrn_ambient_temperature 100(2)
_diffrn_measured_fraction_theta_full 0.996
_diffrn_measured_fraction_theta_max 0.996
_diffrn_measurement_device_type 'CCD area detector'
_diffrn_measurement_method 'phi and omega scans'
_diffrn_radiation_monochromator graphite
_diffrn_radiation_source 'fine-focus sealed tube'
_diffrn_radiation_type MoK\a
_diffrn_radiation_wavelength 0.71073
_diffrn_reflns_av_R_equivalents 0.0214
_diffrn_reflns_av_sigmaI/netI 0.0300
_diffrn_reflns_limit_h_max 9
_diffrn_reflns_limit_h_min -9
_diffrn_reflns_limit_k_max 9
_diffrn_reflns_limit_k_min -9
_diffrn_reflns_limit_l_max 10
_diffrn_reflns_limit_l_min -10
_diffrn_reflns_number 4651
_diffrn_reflns_theta_full 27.48
_diffrn_reflns_theta_max 27.48
_diffrn_reflns_theta_min 2.70
_diffrn_standards_decay_% none
_exptl_absorpt_coefficient_mu 9.327
_exptl_absorpt_correction_T_max 0.525799
_exptl_absorpt_correction_T_min 0.400981
_exptl_absorpt_correction_type multi-scan
_exptl_absorpt_process_details SADABS
_exptl_crystal_colour orange
_exptl_crystal_density_diffrn 2.388
_exptl_crystal_density_method 'not measured'
_exptl_crystal_description block
_exptl_crystal_F_000 274
_exptl_crystal_size_max 0.1
_exptl_crystal_size_mid 0.1
_exptl_crystal_size_min 0.1
_refine_diff_density_max 1.889
_refine_diff_density_min -0.639
_refine_diff_density_rms 0.144
_refine_ls_extinction_method none
_refine_ls_goodness_of_fit_ref 1.044
_refine_ls_hydrogen_treatment mixed
_refine_ls_matrix_type full
_refine_ls_number_parameters 126
_refine_ls_number_reflns 1853
_refine_ls_number_restraints 0
_refine_ls_restrained_S_all 1.044
_refine_ls_R_factor_all 0.0195
_refine_ls_R_factor_gt 0.0195
_refine_ls_shift/su_max 0.000
_refine_ls_shift/su_mean 0.000
_refine_ls_structure_factor_coef Fsqd
_refine_ls_weighting_details 'calc w=1/[\s^2^(Fo^2^)+(0.0272P)^2^+0.0000P] where P=(Fo^2^+2Fc^2^)/3'
_refine_ls_weighting_scheme calc
_refine_ls_wR_factor_gt 0.0463
_refine_ls_wR_factor_ref 0.0463
_reflns_number_gt 1853
_reflns_number_total 1853
_reflns_threshold_expression >2sigma(I)
_cod_data_source_file cg050362osi20050725_015150.cif
_cod_data_source_block 6a
_cod_original_cell_volume 405.56(14)
_cod_original_sg_symbol_H-M P-1
_cod_database_code 4504600

loop_
_symmetry_equiv_pos_as_xyz
'x, y, z'
'-x, -y, -z'

loop_
_atom_site_label
_atom_site_type_symbol
_atom_site_fract_x
_atom_site_fract_y
_atom_site_fract_z
_atom_site_U_iso_or_equiv
_atom_site_adp_type
_atom_site_occupancy
_atom_site_symmetry_multiplicity
_atom_site_calc_flag
_atom_site_refinement_flags
Pt1 Pt 0.0000 0.0000 2.0000 0.01376(7) Uani 1 2 d S
O2 O 0.9893(4) -0.4788(4) 1.7052(4) 0.0238(6) Uani 1 1 d .
O1 O 0.7761(4) -0.3899(4) 1.4345(3) 0.0257(6) Uani 1 1 d .
N1 N 0.4276(5) -0.2126(4) 1.8035(4) 0.0182(6) Uani 1 1 d .
C4 C 0.5197(5) -0.2438(5) 1.5655(5) 0.0183(7) Uani 1 1 d .
C6 C 0.8292(6) -0.4061(5) 1.6010(5) 0.0180(7) Uani 1 1 d .
C5 C 0.3909(6) -0.1795(5) 1.6344(5) 0.0203(7) Uani 1 1 d .
C3 C 0.6878(5) -0.3377(4) 1.6746(4) 0.0158(7) Uani 1 1 d .
C2 C 0.7229(5) -0.3658(5) 1.8509(5) 0.0177(7) Uani 1 1 d .
C1 C 0.5886(6) -0.3003(5) 1.9126(5) 0.0192(7) Uani 1 1 d .
Cl2 Cl 0.27498(13) -0.18009(11) 2.10674(11) 0.01885(17) Uani 1 1 d .
Cl1 Cl 0.03906(13) 0.02505(12) 1.73805(11) 0.01954(17) Uani 1 1 d .
H1A H 0.351(6) -0.169(5) 1.845(5) 0.003(8) Uiso 1 1 d .
H2A H 0.838(6) -0.433(5) 1.928(5) 0.013(10) Uiso 1 1 d .
H4A H 0.499(6) -0.223(5) 1.445(6) 0.020(10) Uiso 1 1 d .
H1B H 0.602(6) -0.308(5) 2.029(5) 0.011(9) Uiso 1 1 d .
H5A H 0.270(8) -0.107(6) 1.580(6) 0.036(13) Uiso 1 1 d .

loop_
_atom_site_aniso_label
_atom_site_aniso_U_11
_atom_site_aniso_U_22
_atom_site_aniso_U_33
_atom_site_aniso_U_23
_atom_site_aniso_U_13
_atom_site_aniso_U_12
Pt1 0.01328(10) 0.01587(10) 0.01275(10) 0.00057(6) 0.00584(7) 0.00314(7)
O2 0.0185(13) 0.0271(14) 0.0276(14) -0.0012(11) 0.0109(11) 0.0081(11)
O1 0.0216(13) 0.0389(16) 0.0201(13) -0.0032(11) 0.0122(11) 0.0012(12)
N1 0.0161(14) 0.0205(15) 0.0214(15) -0.0017(12) 0.0108(12) 0.0047(12)
C4 0.0177(17) 0.0207(18) 0.0163(17) 0.0017(13) 0.0065(13) 0.0046(14)
C6 0.0184(17) 0.0164(16) 0.0207(17) -0.0018(13) 0.0098(14) 0.0001(13)
C5 0.0194(17) 0.0213(18) 0.0204(17) 0.0009(14) 0.0081(14) 0.0061(15)
C3 0.0148(16) 0.0134(16) 0.0204(17) -0.0015(13) 0.0086(14) 0.0006(13)
C2 0.0165(17) 0.0174(17) 0.0185(17) 0.0004(13) 0.0066(14) 0.0018(14)
C1 0.0203(17) 0.0203(18) 0.0180(17) 0.0009(14) 0.0090(14) 0.0026(14)
Cl2 0.0188(4) 0.0229(4) 0.0164(4) 0.0035(3) 0.0082(3) 0.0085(3)
Cl1 0.0191(4) 0.0264(4) 0.0162(4) 0.0040(3) 0.0097(3) 0.0081(3)

loop_
_atom_type_symbol
_atom_type_description
_atom_type_scat_dispersion_real
_atom_type_scat_dispersion_imag
_atom_type_scat_source
C C 0.0033 0.0016 'International Tables Vol C Tables 4.2.6.8 and 6.1.1.4'
H H 0.0000 0.0000 'International Tables Vol C Tables 4.2.6.8 and 6.1.1.4'
N N 0.0061 0.0033 'International Tables Vol C Tables 4.2.6.8 and 6.1.1.4'
O O 0.0106 0.0060 'International Tables Vol C Tables 4.2.6.8 and 6.1.1.4'
Cl Cl 0.1484 0.1585 'International Tables Vol C Tables 4.2.6.8 and 6.1.1.4'
Pt Pt -1.7033 8.3905 'International Tables Vol C Tables 4.2.6.8 and 6.1.1.4'

loop_
_geom_angle_atom_site_label_1
_geom_angle_atom_site_label_2
_geom_angle_atom_site_label_3
_geom_angle
_geom_angle_site_symmetry_1
_geom_angle_site_symmetry_3
Cl2 Pt1 Cl2 180.0 . 2_559
Cl2 Pt1 Cl1 90.44(4) . 2_559
Cl2 Pt1 Cl1 89.56(4) 2_559 2_559
Cl2 Pt1 Cl1 89.56(4) . .
Cl2 Pt1 Cl1 90.44(4) 2_559 .
Cl1 Pt1 Cl1 180.000(1) 2_559 .
C1 N1 C5 123.4(3) . .
C5 C4 C3 119.1(3) . .
O2 C6 O1 124.5(3) . .
O2 C6 C3 118.5(3) . .
O1 C6 C3 117.0(3) . .
N1 C5 C4 119.1(3) . .
C4 C3 C2 119.9(3) . .
C4 C3 C6 119.4(3) . .
C2 C3 C6 120.8(3) . .
C1 C2 C3 118.7(3) . .
N1 C1 C2 119.8(3) . .

loop_
_geom_bond_atom_site_label_1
_geom_bond_atom_site_label_2
_geom_bond_distance
_geom_bond_site_symmetry_2
Pt1 Cl2 2.3047(12) .
Pt1 Cl2 2.3047(11) 2_559
Pt1 Cl1 2.3113(9) 2_559
Pt1 Cl1 2.3113(9) .
O2 C6 1.262(4) .
O1 C6 1.277(4) .
N1 C1 1.337(5) .
N1 C5 1.342(5) .
C4 C5 1.376(5) .
C4 C3 1.394(5) .
C6 C3 1.492(5) .
C3 C2 1.395(5) .
C2 C1 1.373(5) .
